data_7128278
loop_
_publ_author_name
'Hara, Naofumi'
'Uemura, Nao'
'Nakao, Yoshiaki'

_publ_section_title
;
 C2-Selective silylation of pyridines by a rhodium-aluminum complex.
;
_journal_issue 48
_journal_name_full 'Chemical communications (Cambridge, England)'
_journal_page_first 5957
_journal_page_last 5960
_journal_paper_doi 10.1039/d1cc00278c
_journal_volume 57
_journal_year 2021
_chemical_formula_moiety 'C53 H53 Al N5 P2 Rh'
_chemical_formula_sum 'C53 H53 Al N5 P2 Rh'
_chemical_formula_weight 951.83
_chemical_name_systematic
(\h2,\h2-bicyclo[2.2.1]hepta-2,5-diene)-(N,N-bis(2-(diphenylphosphinomethylamido)phenyl)methylamine)-(4-dimethylaminopyridine)-aluminium-rhodium
_chemical_properties_physical Air-sensitive,Moisture-sensitive,Oxygen-sensitive
_space_group_crystal_system triclinic
_space_group_IT_number 2
_space_group_name_Hall '-P 1'
_space_group_name_H-M_alt 'P -1'
_atom_sites_solution_hydrogens geom
_atom_sites_solution_primary dual
_audit_creation_date 2021-01-15
_audit_creation_method
;
Olex2 1.3
(compiled 2020.07.31 svn.rc2a77460 for OlexSys, GUI svn.r6145)
;
_audit_update_record
;
2021-01-15 deposited with the CCDC.	2021-05-04 downloaded from the CCDC.
;
_cell_angle_alpha 90.03(5)
_cell_angle_beta 97.48(5)
_cell_angle_gamma 105.32(5)
_cell_formula_units_Z 2
_cell_length_a 10.528(18)
_cell_length_b 11.89(3)
_cell_length_c 20.18(3)
_cell_measurement_reflns_used 174
_cell_measurement_temperature 143.15
_cell_measurement_theta_max 27.5
_cell_measurement_theta_min 3.0
_cell_volume 2414(8)
_computing_cell_refinement
;
CrystalClear-SM Expert 2.0 r7 (Rigaku, 2011)
;
_computing_data_collection
;
CrystalClear-SM Expert 2.0 r7 (Rigaku, 2011)
;
_computing_data_reduction
;
CrystalClear-SM Expert 2.0 r7 (Rigaku, 2011)
;
_computing_molecular_graphics 'Olex2 1.3 (Dolomanov et al., 2009)'
_computing_publication_material 'Olex2 1.3 (Dolomanov et al., 2009)'
_computing_structure_refinement 'SHELXL 2018/3 (Sheldrick, 2015)'
_computing_structure_solution 'SHELXT 2018/2 (Sheldrick, 2018)'
_diffrn_ambient_temperature 143.15
_diffrn_detector CCD
_diffrn_detector_area_resol_mean 28.5714
_diffrn_detector_type 'Rigaku Saturn724+'
_diffrn_measured_fraction_theta_full 0.974
_diffrn_measured_fraction_theta_max 0.953
_diffrn_measurement_details
;
scan:
	Number of images: 360
	           Slice: -110.0000 - 70.0000
	     Image width: 0.5000
	        Exp time: 8.0000
	   Rotation axis: Omega
	           Omega: 0.0000
	             Chi: 45.0000
	             Phi: 0.0000
	             XTD: 44.9714
	          2theta: -20.0248
scan:
	Number of images: 360
	           Slice: -110.0000 - 70.0000
	     Image width: 0.5000
	        Exp time: 8.0000
	   Rotation axis: Omega
	           Omega: 0.0000
	             Chi: 45.0000
	             Phi: 90.0000
	             XTD: 44.9714
	          2theta: -20.0248
;
_diffrn_measurement_device 'AFC12 (Right): Kappa 3 circle'
_diffrn_measurement_device_type 'Rigaku Saturn724+ (2x2 bin mode)'
_diffrn_measurement_method 'profile data from \w-scans'
_diffrn_measurement_specimen_support 'Mitegen 50um'
_diffrn_radiation_collimation 0.3
_diffrn_radiation_monochromator Confocal
_diffrn_radiation_probe x-ray
_diffrn_radiation_type MoK\a
_diffrn_radiation_wavelength 0.71075
_diffrn_reflns_av_R_equivalents 0.0381
_diffrn_reflns_av_unetI/netI 0.0683
_diffrn_reflns_Laue_measured_fraction_full 0.974
_diffrn_reflns_Laue_measured_fraction_max 0.953
_diffrn_reflns_limit_h_max 13
_diffrn_reflns_limit_h_min -11
_diffrn_reflns_limit_k_max 15
_diffrn_reflns_limit_k_min -15
_diffrn_reflns_limit_l_max 26
_diffrn_reflns_limit_l_min -20
_diffrn_reflns_number 19679
_diffrn_reflns_point_group_measured_fraction_full 0.974
_diffrn_reflns_point_group_measured_fraction_max 0.953
_diffrn_reflns_theta_full 25.242
_diffrn_reflns_theta_max 27.492
_diffrn_reflns_theta_min 3.030
_diffrn_source 'Rotating Anode'
_diffrn_source_current 24.0
_diffrn_source_power 1.2
_diffrn_source_target Mo
_diffrn_source_type 'Rotating Anode'
_diffrn_source_voltage 50.0
_exptl_absorpt_coefficient_mu 0.479
_exptl_absorpt_correction_T_max 1.000
_exptl_absorpt_correction_T_min 0.812
_exptl_absorpt_correction_type multi-scan
_exptl_crystal_colour yellow
_exptl_crystal_colour_primary yellow
_exptl_crystal_density_diffrn 1.309
_exptl_crystal_description block
_exptl_crystal_F_000 988
_exptl_crystal_preparation Loop
_exptl_crystal_recrystallization_method 'Re-crystallisation from solvent: toluene/hexane'
_exptl_crystal_size_max 0.12
_exptl_crystal_size_mid 0.12
_exptl_crystal_size_min 0.09
_refine_diff_density_max 0.484
_refine_diff_density_min -0.707
_refine_diff_density_rms 0.080
_refine_ls_extinction_method none
_refine_ls_goodness_of_fit_ref 1.073
_refine_ls_hydrogen_treatment constr
_refine_ls_matrix_type full
_refine_ls_number_parameters 562
_refine_ls_number_reflns 10587
_refine_ls_number_restraints 0
_refine_ls_restrained_S_all 1.073
_refine_ls_R_factor_all 0.0562
_refine_ls_R_factor_gt 0.0464
_refine_ls_shift/su_max 0.001
_refine_ls_shift/su_mean 0.000
_refine_ls_structure_factor_coef Fsqd
_refine_ls_weighting_details 'w=1/[\s^2^(Fo^2^)+(0.0327P)^2^+0.7459P] where P=(Fo^2^+2Fc^2^)/3'
_refine_ls_weighting_scheme calc
_refine_ls_wR_factor_gt 0.0915
_refine_ls_wR_factor_ref 0.0969
_reflns_Friedel_coverage 0.000
_reflns_number_gt 9094
_reflns_number_total 10587
_reflns_threshold_expression 'I > 2\s(I)'
_cod_data_source_file d1cc00278c2.cif
_cod_data_source_block '_15_14_002b'
_cod_depositor_comments
;
The following automatic conversions were performed:

data item '_exptl_absorpt_correction_type' value 'Multi-scan' was
changed to 'multi-scan' in accordance with the
/home/data/users/saulius/crontab/automatic-downloads/rss-feeds/RSC/lib/dictionaries/cif_core.dic
dictionary named 'cif_core.dic' version 2.4.2 last updated on
2011-04-26.

Automatic conversion script
Id: cif_fix_values 7556 2019-12-06 15:28:31Z antanas 

 Adding full bibliography for 7128277--7128278.cif.
;
_cod_database_code 7128278
_shelx_shelxl_version_number 2018/3
_shelx_space_group_comment
;
The symmetry employed for this shelxl refinement is uniquely defined
by the following loop, which should always be used as a source of
symmetry information in preference to the above space-group names.
They are only intended as comments.
;
_shelx_estimated_absorpt_t_max 0.958
_shelx_estimated_absorpt_t_min 0.945
_olex2_refinement_description
;
1. Fixed Uiso
 At 1.2 times of:
  All C(H) groups, All C(H,H) groups
 At 1.5 times of:
  All C(H,H,H) groups
2.a Ternary CH refined with riding coordinates:
 C40(H40), C41(H41), C45(H45), C44(H44), C42(H42), C43(H43)
2.b Secondary CH2 refined with riding coordinates:
 C27(H27A,H27B), C13(H13A,H13B), C46(H46A,H46B)
2.c Aromatic/amide H refined with riding coordinates:
 C51(H51), C47(H47), C50(H50), C12(H12), C18(H18), C39(H39), C48(H48),
 C35(H35), C22(H22), C33(H33), C29(H29), C23(H23), C8(H8), C38(H38), C15(H15),
 C16(H16), C25(H25), C24(H24), C37(H37), C11(H11), C32(H32), C6(H6), C36(H36),
 C30(H30), C10(H10), C2(H2), C31(H31), C17(H17), C3(H3), C9(H9), C5(H5), C4(H4)
2.d Idealised Me refined as rotating group:
 C20(H20A,H20B,H20C), C52(H52A,H52B,H52C), C53(H53A,H53B,H53C)
;
_smtbx_masks_void_probe_radius 1.2
_smtbx_masks_void_truncation_radius 1.2
_olex2_submission_special_instructions 'No special instructions were received'

loop_
_space_group_symop_operation_xyz
'x, y, z'
'-x, -y, -z'

loop_
_atom_site_label
_atom_site_type_symbol
_atom_site_fract_x
_atom_site_fract_y
_atom_site_fract_z
_atom_site_U_iso_or_equiv
_atom_site_adp_type
_atom_site_occupancy
_atom_site_site_symmetry_order
_atom_site_calc_flag
_atom_site_refinement_flags_posn
_atom_site_refinement_flags_adp
_atom_site_refinement_flags_occupancy
_atom_site_disorder_assembly
_atom_site_disorder_group
Rh1 Rh 0.58019(2) 0.67968(2) 0.18001(2) 0.01674(7) Uani 1 1 d . . . . .
P2 P 0.70148(7) 0.86323(6) 0.21013(3) 0.01654(15) Uani 1 1 d . . . . .
P1 P 0.35762(7) 0.64356(6) 0.16367(4) 0.01809(15) Uani 1 1 d . . . . .
Al1 Al 0.53471(8) 0.69043(7) 0.29740(4) 0.01677(17) Uani 1 1 d . . . . .
N4 N 0.5589(2) 0.5373(2) 0.32795(11) 0.0193(5) Uani 1 1 d . . . . .
N1 N 0.3623(2) 0.71347(19) 0.29037(11) 0.0174(5) Uani 1 1 d . . . . .
N2 N 0.4919(2) 0.70229(19) 0.41221(11) 0.0179(5) Uani 1 1 d . . . . .
N3 N 0.6762(2) 0.81188(19) 0.33959(11) 0.0194(5) Uani 1 1 d . . . . .
N009 N 0.6279(3) 0.2117(2) 0.36899(12) 0.0264(6) Uani 1 1 d . . . . .
C27 C 0.7737(3) 0.8780(2) 0.29988(14) 0.0218(6) Uani 1 1 d . . . . .
H27A H 0.853936 0.848649 0.305944 0.026 Uiso 1 1 calc R U . . .
H27B H 0.800065 0.961245 0.314797 0.026 Uiso 1 1 calc R U . . .
C51 C 0.6776(3) 0.5268(2) 0.35709(14) 0.0214(6) Uani 1 1 d . . . . .
H51 H 0.747231 0.596026 0.368065 0.026 Uiso 1 1 calc R U . . .
C40 C 0.6300(3) 0.5124(2) 0.17911(14) 0.0214(6) Uani 1 1 d . . . . .
H40 H 0.601267 0.452075 0.212553 0.026 Uiso 1 1 calc R U . . .
C34 C 0.6411(3) 0.9954(2) 0.20039(13) 0.0187(6) Uani 1 1 d . . . . .
C13 C 0.2926(3) 0.7219(2) 0.22422(13) 0.0200(6) Uani 1 1 d . . . . .
H13A H 0.306827 0.804745 0.212585 0.024 Uiso 1 1 calc R U . . .
H13B H 0.195998 0.686785 0.223444 0.024 Uiso 1 1 calc R U . . .
C7 C 0.2719(3) 0.6810(2) 0.08425(13) 0.0204(6) Uani 1 1 d . . . . .
C28 C 0.8542(3) 0.9167(2) 0.17091(14) 0.0204(6) Uani 1 1 d . . . . .
C47 C 0.4621(3) 0.4361(2) 0.31423(14) 0.0203(6) Uani 1 1 d . . . . .
H47 H 0.376724 0.440614 0.294445 0.024 Uiso 1 1 calc R U . . .
C49 C 0.6046(3) 0.3167(2) 0.35659(13) 0.0205(6) Uani 1 1 d . . . . .
C26 C 0.7167(3) 0.8159(2) 0.40796(13) 0.0184(6) Uani 1 1 d . . . . .
C21 C 0.6222(3) 0.7549(2) 0.44819(13) 0.0187(6) Uani 1 1 d . . . . .
C41 C 0.7494(3) 0.6041(3) 0.19288(15) 0.0241(6) Uani 1 1 d . . . . .
H41 H 0.809715 0.611543 0.236159 0.029 Uiso 1 1 calc R U . . .
C50 C 0.7040(3) 0.4214(2) 0.37189(14) 0.0239(6) Uani 1 1 d . . . . .
H50 H 0.789818 0.419631 0.392543 0.029 Uiso 1 1 calc R U . . .
C14 C 0.3355(3) 0.7801(2) 0.34054(13) 0.0189(6) Uani 1 1 d . . . . .
C12 C 0.3463(3) 0.7527(2) 0.04092(14) 0.0234(6) Uani 1 1 d . . . . .
H12 H 0.439877 0.780896 0.052440 0.028 Uiso 1 1 calc R U . . .
C19 C 0.4066(3) 0.7817(2) 0.40474(13) 0.0185(6) Uani 1 1 d . . . . .
C45 C 0.6169(3) 0.4801(2) 0.10407(14) 0.0256(6) Uani 1 1 d . . . . .
H45 H 0.555775 0.402553 0.088216 0.031 Uiso 1 1 calc R U . . .
C18 C 0.3899(3) 0.8488(3) 0.45678(14) 0.0237(6) Uani 1 1 d . . . . .
H18 H 0.440619 0.849206 0.499369 0.028 Uiso 1 1 calc R U . . .
C39 C 0.7206(3) 1.1078(2) 0.21974(14) 0.0224(6) Uani 1 1 d . . . . .
H39 H 0.809304 1.117664 0.240645 0.027 Uiso 1 1 calc R U . . .
C48 C 0.4800(3) 0.3276(2) 0.32719(13) 0.0216(6) Uani 1 1 d . . . . .
H48 H 0.408266 0.259901 0.316276 0.026 Uiso 1 1 calc R U . . .
C1 C 0.2551(3) 0.4927(2) 0.17093(14) 0.0226(6) Uani 1 1 d . . . . .
C35 C 0.5133(3) 0.9847(2) 0.16818(14) 0.0234(6) Uani 1 1 d . . . . .
H35 H 0.458628 0.909776 0.152938 0.028 Uiso 1 1 calc R U . . .
C22 C 0.6563(3) 0.7461(3) 0.51621(14) 0.0241(6) Uani 1 1 d . . . . .
H22 H 0.591936 0.702792 0.541993 0.029 Uiso 1 1 calc R U . . .
C33 C 0.8499(3) 0.9791(3) 0.11225(14) 0.0245(6) Uani 1 1 d . . . . .
H33 H 0.771017 1.000675 0.096208 0.029 Uiso 1 1 calc R U . . .
C29 C 0.9717(3) 0.8881(3) 0.19260(15) 0.0283(7) Uani 1 1 d . . . . .
H29 H 0.978459 0.846462 0.232489 0.034 Uiso 1 1 calc R U . . .
C44 C 0.5856(3) 0.5875(3) 0.07162(14) 0.0272(7) Uani 1 1 d . . . . .
H44 H 0.516896 0.583301 0.031850 0.033 Uiso 1 1 calc R U . . .
C23 C 0.7846(3) 0.8004(3) 0.54728(14) 0.0263(7) Uani 1 1 d . . . . .
H23 H 0.808199 0.794577 0.593974 0.032 Uiso 1 1 calc R U . . .
C8 C 0.1345(3) 0.6404(3) 0.06629(15) 0.0251(6) Uani 1 1 d . . . . .
H8 H 0.082114 0.591258 0.095311 0.030 Uiso 1 1 calc R U . . .
C38 C 0.6723(3) 1.2049(2) 0.20894(15) 0.0258(6) Uani 1 1 d . . . . .
H38 H 0.727693 1.280447 0.222272 0.031 Uiso 1 1 calc R U . . .
C15 C 0.2432(3) 0.8471(3) 0.33262(14) 0.0229(6) Uani 1 1 d . . . . .
H15 H 0.191728 0.847112 0.290291 0.028 Uiso 1 1 calc R U . . .
C20 C 0.4199(3) 0.5930(2) 0.44011(14) 0.0237(6) Uani 1 1 d . . . . .
H20A H 0.342648 0.553720 0.408050 0.036 Uiso 1 1 calc R U . . .
H20B H 0.390213 0.610628 0.482003 0.036 Uiso 1 1 calc R U . . .
H20C H 0.479133 0.541839 0.448817 0.036 Uiso 1 1 calc R U . . .
C16 C 0.2260(3) 0.9133(3) 0.38588(15) 0.0257(6) Uani 1 1 d . . . . .
H16 H 0.162365 0.957268 0.379439 0.031 Uiso 1 1 calc R U . . .
C25 C 0.8442(3) 0.8706(2) 0.44015(14) 0.0233(6) Uani 1 1 d . . . . .
H25 H 0.909621 0.913681 0.414866 0.028 Uiso 1 1 calc R U . . .
C42 C 0.8031(3) 0.6256(3) 0.12464(16) 0.0302(7) Uani 1 1 d . . . . .
H42 H 0.898079 0.670934 0.125854 0.036 Uiso 1 1 calc R U . . .
C43 C 0.6984(3) 0.6756(3) 0.08400(15) 0.0280(7) Uani 1 1 d . . . . .
H43 H 0.721427 0.742763 0.053989 0.034 Uiso 1 1 calc R U . . .
C24 C 0.8763(3) 0.8625(3) 0.50884(14) 0.0259(6) Uani 1 1 d . . . . .
H24 H 0.963320 0.900743 0.529646 0.031 Uiso 1 1 calc R U . . .
C37 C 0.5430(3) 1.1916(3) 0.17869(15) 0.0278(7) Uani 1 1 d . . . . .
H37 H 0.508868 1.257795 0.172287 0.033 Uiso 1 1 calc R U . . .
C11 C 0.2857(3) 0.7837(3) -0.01905(15) 0.0300(7) Uani 1 1 d . . . . .
H11 H 0.337450 0.833473 -0.048048 0.036 Uiso 1 1 calc R U . . .
C32 C 0.9570(3) 1.0101(3) 0.07717(15) 0.0285(7) Uani 1 1 d . . . . .
H32 H 0.951507 1.052535 0.037524 0.034 Uiso 1 1 calc R U . . .
C6 C 0.2719(3) 0.4054(3) 0.12973(17) 0.0321(7) Uani 1 1 d . . . . .
H6 H 0.330178 0.425396 0.096827 0.039 Uiso 1 1 calc R U . . .
C52 C 0.5237(3) 0.1035(3) 0.35247(16) 0.0331(7) Uani 1 1 d . . . . .
H52A H 0.448449 0.103228 0.376456 0.050 Uiso 1 1 calc R U . . .
H52B H 0.558519 0.036891 0.365654 0.050 Uiso 1 1 calc R U . . .
H52C H 0.494090 0.097646 0.304192 0.050 Uiso 1 1 calc R U . . .
C36 C 0.4639(3) 1.0818(3) 0.15788(16) 0.0282(7) Uani 1 1 d . . . . .
H36 H 0.375651 1.072625 0.136506 0.034 Uiso 1 1 calc R U . . .
C30 C 1.0798(3) 0.9190(3) 0.15734(16) 0.0321(7) Uani 1 1 d . . . . .
H30 H 1.159144 0.898232 0.173307 0.039 Uiso 1 1 calc R U . . .
C10 C 0.1493(3) 0.7417(3) -0.03637(15) 0.0303(7) Uani 1 1 d . . . . .
H10 H 0.107698 0.761424 -0.077733 0.036 Uiso 1 1 calc R U . . .
C2 C 0.1674(3) 0.4595(3) 0.21805(16) 0.0317(7) Uani 1 1 d . . . . .
H2 H 0.153089 0.517564 0.246350 0.038 Uiso 1 1 calc R U . . .
C46 C 0.7642(3) 0.5010(3) 0.09424(17) 0.0337(8) Uani 1 1 d . . . . .
H46A H 0.808740 0.448344 0.120304 0.040 Uiso 1 1 calc R U . . .
H46B H 0.777316 0.498049 0.046634 0.040 Uiso 1 1 calc R U . . .
C31 C 1.0729(3) 0.9792(3) 0.09969(16) 0.0294(7) Uani 1 1 d . . . . .
H31 H 1.146758 0.999647 0.075425 0.035 Uiso 1 1 calc R U . . .
C17 C 0.2994(3) 0.9162(3) 0.44769(15) 0.0267(7) Uani 1 1 d . . . . .
H17 H 0.288647 0.963318 0.483494 0.032 Uiso 1 1 calc R U . . .
C53 C 0.7618(3) 0.2038(3) 0.39324(16) 0.0347(8) Uani 1 1 d . . . . .
H53A H 0.822789 0.242350 0.362349 0.052 Uiso 1 1 calc R U . . .
H53B H 0.761979 0.121578 0.395986 0.052 Uiso 1 1 calc R U . . .
H53C H 0.790492 0.242217 0.437683 0.052 Uiso 1 1 calc R U . . .
C3 C 0.1004(3) 0.3431(3) 0.22445(17) 0.0380(8) Uani 1 1 d . . . . .
H3 H 0.040981 0.322514 0.256780 0.046 Uiso 1 1 calc R U . . .
C9 C 0.0739(3) 0.6713(3) 0.00640(15) 0.0293(7) Uani 1 1 d . . . . .
H9 H -0.019770 0.643876 -0.005179 0.035 Uiso 1 1 calc R U . . .
C5 C 0.2047(3) 0.2891(3) 0.13608(19) 0.0405(9) Uani 1 1 d . . . . .
H5 H 0.216719 0.230672 0.107282 0.049 Uiso 1 1 calc R U . . .
C4 C 0.1201(3) 0.2580(3) 0.18415(18) 0.0410(9) Uani 1 1 d . . . . .
H4 H 0.076136 0.178347 0.189154 0.049 Uiso 1 1 calc R U . . .

loop_
_atom_site_aniso_label
_atom_site_aniso_U_11
_atom_site_aniso_U_22
_atom_site_aniso_U_33
_atom_site_aniso_U_23
_atom_site_aniso_U_13
_atom_site_aniso_U_12
Rh1 0.02047(12) 0.01346(11) 0.01631(11) -0.00114(8) 0.00280(9) 0.00439(8)
P2 0.0193(4) 0.0131(3) 0.0169(3) -0.0001(3) 0.0027(3) 0.0037(3)
P1 0.0201(4) 0.0173(3) 0.0162(3) -0.0013(3) 0.0007(3) 0.0049(3)
Al1 0.0195(4) 0.0144(4) 0.0163(4) -0.0005(3) 0.0018(3) 0.0046(3)
N4 0.0235(12) 0.0187(12) 0.0166(12) -0.0006(9) 0.0054(10) 0.0057(10)
N1 0.0206(12) 0.0190(12) 0.0131(11) -0.0023(9) 0.0015(9) 0.0068(9)
N2 0.0201(12) 0.0146(11) 0.0194(12) 0.0024(9) 0.0025(10) 0.0055(9)
N3 0.0220(12) 0.0172(12) 0.0171(12) -0.0004(9) 0.0020(10) 0.0021(9)
N009 0.0369(15) 0.0191(12) 0.0249(13) 0.0015(10) 0.0050(11) 0.0100(11)
C27 0.0230(15) 0.0167(13) 0.0222(15) 0.0013(11) 0.0031(12) -0.0008(11)
C51 0.0231(15) 0.0181(14) 0.0226(14) 0.0003(11) 0.0033(12) 0.0047(11)
C40 0.0314(16) 0.0123(13) 0.0242(15) 0.0023(11) 0.0065(13) 0.0108(12)
C34 0.0249(15) 0.0159(13) 0.0167(13) 0.0012(10) 0.0082(11) 0.0054(11)
C13 0.0194(14) 0.0221(14) 0.0186(14) -0.0013(11) 0.0017(11) 0.0062(11)
C7 0.0254(15) 0.0197(14) 0.0173(14) -0.0041(11) 0.0001(12) 0.0095(12)
C28 0.0231(15) 0.0170(13) 0.0216(14) -0.0005(11) 0.0025(12) 0.0062(11)
C47 0.0203(14) 0.0196(14) 0.0197(14) -0.0004(11) 0.0023(11) 0.0033(11)
C49 0.0309(16) 0.0178(14) 0.0146(13) 0.0011(10) 0.0065(12) 0.0079(12)
C26 0.0250(15) 0.0165(13) 0.0158(13) -0.0004(10) 0.0008(11) 0.0100(11)
C21 0.0208(14) 0.0185(13) 0.0176(14) -0.0016(11) 0.0036(11) 0.0064(11)
C41 0.0233(15) 0.0268(16) 0.0252(15) -0.0001(12) 0.0019(12) 0.0127(12)
C50 0.0276(16) 0.0211(14) 0.0231(15) -0.0001(11) 0.0007(12) 0.0080(12)
C14 0.0209(14) 0.0175(13) 0.0181(14) 0.0004(11) 0.0051(11) 0.0035(11)
C12 0.0283(16) 0.0201(14) 0.0205(14) 0.0005(11) -0.0007(12) 0.0064(12)
C19 0.0219(14) 0.0157(13) 0.0190(14) 0.0020(11) 0.0065(11) 0.0052(11)
C45 0.0361(17) 0.0184(14) 0.0226(15) -0.0037(11) 0.0077(13) 0.0062(13)
C18 0.0279(16) 0.0265(15) 0.0180(14) 0.0013(12) 0.0053(12) 0.0086(13)
C39 0.0267(15) 0.0174(14) 0.0223(15) -0.0014(11) 0.0053(12) 0.0037(12)
C48 0.0247(15) 0.0176(14) 0.0197(14) 0.0004(11) 0.0048(12) -0.0002(11)
C1 0.0243(15) 0.0217(14) 0.0209(14) 0.0020(11) -0.0030(12) 0.0073(12)
C35 0.0252(15) 0.0176(14) 0.0270(16) -0.0012(11) 0.0034(12) 0.0051(12)
C22 0.0323(17) 0.0244(15) 0.0189(14) 0.0008(11) 0.0052(13) 0.0129(13)
C33 0.0287(16) 0.0282(16) 0.0202(14) 0.0025(12) 0.0035(12) 0.0140(13)
C29 0.0291(17) 0.0315(17) 0.0279(16) 0.0103(13) 0.0060(13) 0.0130(14)
C44 0.0439(19) 0.0216(15) 0.0159(14) -0.0037(11) 0.0036(13) 0.0086(14)
C23 0.0359(17) 0.0279(16) 0.0160(14) -0.0036(12) -0.0044(13) 0.0139(14)
C8 0.0262(16) 0.0256(15) 0.0249(15) -0.0016(12) 0.0034(13) 0.0092(13)
C38 0.0342(17) 0.0163(14) 0.0258(16) -0.0027(11) 0.0076(13) 0.0032(12)
C15 0.0220(15) 0.0273(16) 0.0215(15) 0.0008(12) 0.0033(12) 0.0098(12)
C20 0.0318(16) 0.0196(14) 0.0211(15) 0.0036(11) 0.0071(13) 0.0074(12)
C16 0.0271(16) 0.0257(16) 0.0291(16) 0.0007(13) 0.0101(13) 0.0123(13)
C25 0.0234(15) 0.0216(14) 0.0235(15) -0.0044(11) 0.0003(12) 0.0050(12)
C42 0.0267(16) 0.0272(16) 0.0364(18) -0.0090(14) 0.0137(14) 0.0018(13)
C43 0.0416(19) 0.0229(15) 0.0197(15) 0.0015(12) 0.0153(14) 0.0035(13)
C24 0.0288(16) 0.0239(15) 0.0234(15) -0.0056(12) -0.0039(13) 0.0080(13)
C37 0.0400(18) 0.0210(15) 0.0282(16) 0.0056(12) 0.0131(14) 0.0139(13)
C11 0.044(2) 0.0236(16) 0.0238(16) 0.0046(12) 0.0028(14) 0.0123(14)
C32 0.0354(18) 0.0304(17) 0.0233(15) 0.0066(13) 0.0090(14) 0.0126(14)
C6 0.0280(17) 0.0235(16) 0.044(2) -0.0021(14) 0.0043(15) 0.0052(13)
C52 0.050(2) 0.0187(15) 0.0293(17) 0.0054(13) 0.0082(15) 0.0056(14)
C36 0.0272(16) 0.0233(15) 0.0353(18) 0.0044(13) -0.0001(14) 0.0110(13)
C30 0.0252(16) 0.0391(19) 0.0361(18) 0.0103(15) 0.0079(14) 0.0141(14)
C10 0.0417(19) 0.0316(17) 0.0198(15) -0.0020(13) -0.0073(14) 0.0192(15)
C2 0.0355(18) 0.0268(17) 0.0266(17) 0.0008(13) 0.0029(14) -0.0017(14)
C46 0.044(2) 0.0305(18) 0.0320(18) -0.0062(14) 0.0165(16) 0.0147(15)
C31 0.0266(16) 0.0324(17) 0.0307(17) 0.0016(14) 0.0124(14) 0.0064(13)
C17 0.0341(17) 0.0256(16) 0.0227(15) -0.0022(12) 0.0099(13) 0.0088(13)
C53 0.048(2) 0.0272(17) 0.0327(18) 0.0041(14) 0.0029(16) 0.0188(15)
C3 0.0337(18) 0.0327(19) 0.0370(19) 0.0069(15) 0.0025(15) -0.0086(14)
C9 0.0285(16) 0.0321(17) 0.0282(16) -0.0041(13) -0.0029(13) 0.0128(14)
C5 0.0342(19) 0.0233(17) 0.060(2) -0.0074(16) -0.0006(18) 0.0046(14)
C4 0.038(2) 0.0242(17) 0.052(2) 0.0052(16) -0.0040(17) -0.0022(15)

loop_
_atom_type_symbol
_atom_type_description
_atom_type_scat_dispersion_real
_atom_type_scat_dispersion_imag
_atom_type_scat_source
C C 0.0033 0.0016 'International Tables Vol C Tables 4.2.6.8 and 6.1.1.4'
H H 0.0000 0.0000 'International Tables Vol C Tables 4.2.6.8 and 6.1.1.4'
Al Al 0.0645 0.0514 'International Tables Vol C Tables 4.2.6.8 and 6.1.1.4'
N N 0.0061 0.0033 'International Tables Vol C Tables 4.2.6.8 and 6.1.1.4'
P P 0.1023 0.0942 'International Tables Vol C Tables 4.2.6.8 and 6.1.1.4'
Rh Rh -1.1178 0.9187 'International Tables Vol C Tables 4.2.6.8 and 6.1.1.4'

loop_
_geom_angle_atom_site_label_1
_geom_angle_atom_site_label_2
_geom_angle_atom_site_label_3
_geom_angle
_geom_angle_site_symmetry_1
_geom_angle_site_symmetry_3
_geom_angle_publ_flag
P2 Rh1 Al1 79.92(7) . . ?
P2 Rh1 C44 122.11(10) . . ?
P2 Rh1 C43 91.77(11) . . ?
P1 Rh1 P2 118.17(8) . . ?
P1 Rh1 Al1 79.55(7) . . ?
P1 Rh1 C44 92.90(10) . . ?
P1 Rh1 C43 119.28(11) . . ?
C40 Rh1 P2 132.79(15) . . ?
C40 Rh1 P1 108.05(12) . . ?
C40 Rh1 Al1 100.35(9) . . ?
C40 Rh1 C44 61.37(13) . . ?
C40 Rh1 C43 72.81(12) . . ?
C41 Rh1 P2 95.10(17) . . ?
C41 Rh1 P1 146.02(12) . . ?
C41 Rh1 Al1 101.23(10) . . ?
C41 Rh1 C40 38.03(11) . . ?
C41 Rh1 C44 73.21(13) . . ?
C41 Rh1 C43 62.28(13) . . ?
C44 Rh1 Al1 157.25(9) . . ?
C43 Rh1 Al1 161.04(9) . . ?
C43 Rh1 C44 32.07(11) . . ?
C27 P2 Rh1 112.33(11) . . ?
C34 P2 Rh1 125.51(17) . . ?
C34 P2 C27 101.44(14) . . ?
C28 P2 Rh1 115.97(11) . . ?
C28 P2 C27 100.12(16) . . ?
C28 P2 C34 97.60(16) . . ?
C13 P1 Rh1 113.44(12) . . ?
C13 P1 C7 100.55(17) . . ?
C13 P1 C1 100.58(19) . . ?
C7 P1 Rh1 120.30(11) . . ?
C7 P1 C1 99.60(16) . . ?
C1 P1 Rh1 119.02(12) . . ?
N4 Al1 Rh1 99.63(10) . . ?
N4 Al1 N2 80.58(11) . . ?
N1 Al1 Rh1 104.94(9) . . ?
N1 Al1 N4 118.35(11) . . ?
N1 Al1 N2 75.30(10) . . ?
N2 Al1 Rh1 179.53(7) . . ?
N3 Al1 Rh1 104.97(11) . . ?
N3 Al1 N4 109.47(17) . . ?
N3 Al1 N1 116.89(16) . . ?
N3 Al1 N2 74.57(12) . . ?
C51 N4 Al1 121.4(2) . . ?
C51 N4 C47 115.9(3) . . ?
C47 N4 Al1 122.3(2) . . ?
C13 N1 Al1 118.68(18) . . ?
C14 N1 Al1 117.67(19) . . ?
C14 N1 C13 115.1(2) . . ?
C21 N2 Al1 103.25(18) . . ?
C21 N2 C19 113.3(3) . . ?
C21 N2 C20 114.3(2) . . ?
C19 N2 Al1 99.66(16) . . ?
C19 N2 C20 109.0(3) . . ?
C20 N2 Al1 116.54(19) . . ?
C27 N3 Al1 118.9(2) . . ?
C26 N3 Al1 121.9(2) . . ?
C26 N3 C27 115.7(2) . . ?
C49 N009 C52 121.2(3) . . ?
C49 N009 C53 120.3(3) . . ?
C53 N009 C52 118.2(3) . . ?
P2 C27 H27A 109.8 . . ?
P2 C27 H27B 109.8 . . ?
N3 C27 P2 109.6(2) . . ?
N3 C27 H27A 109.8 . . ?
N3 C27 H27B 109.8 . . ?
H27A C27 H27B 108.2 . . ?
N4 C51 H51 118.1 . . ?
N4 C51 C50 123.8(3) . . ?
C50 C51 H51 118.1 . . ?
Rh1 C40 H40 121.7 . . ?
C41 C40 Rh1 70.9(2) . . ?
C41 C40 H40 121.7 . . ?
C41 C40 C45 105.6(2) . . ?
C45 C40 Rh1 103.71(18) . . ?
C45 C40 H40 121.7 . . ?
C39 C34 P2 123.4(3) . . ?
C35 C34 P2 118.7(2) . . ?
C35 C34 C39 117.8(3) . . ?
P1 C13 H13A 110.0 . . ?
P1 C13 H13B 110.0 . . ?
N1 C13 P1 108.3(2) . . ?
N1 C13 H13A 110.0 . . ?
N1 C13 H13B 110.0 . . ?
H13A C13 H13B 108.4 . . ?
C12 C7 P1 119.1(2) . . ?
C12 C7 C8 118.6(3) . . ?
C8 C7 P1 122.3(2) . . ?
C33 C28 P2 119.5(2) . . ?
C29 C28 P2 123.2(2) . . ?
C29 C28 C33 117.0(3) . . ?
N4 C47 H47 118.0 . . ?
N4 C47 C48 124.0(3) . . ?
C48 C47 H47 118.0 . . ?
N009 C49 C50 121.8(3) . . ?
N009 C49 C48 122.2(3) . . ?
C50 C49 C48 116.0(3) . . ?
N3 C26 C21 116.9(3) . . ?
N3 C26 C25 125.7(3) . . ?
C25 C26 C21 117.3(3) . . ?
C26 C21 N2 114.6(3) . . ?
C22 C21 N2 124.2(3) . . ?
C22 C21 C26 121.2(3) . . ?
Rh1 C41 H41 122.2 . . ?
C40 C41 Rh1 71.1(2) . . ?
C40 C41 H41 122.2 . . ?
C40 C41 C42 104.8(3) . . ?
C42 C41 Rh1 102.5(2) . . ?
C42 C41 H41 122.2 . . ?
C51 C50 C49 120.3(3) . . ?
C51 C50 H50 119.9 . . ?
C49 C50 H50 119.9 . . ?
N1 C14 C19 117.8(3) . . ?
N1 C14 C15 125.4(3) . . ?
C15 C14 C19 116.9(3) . . ?
C7 C12 H12 119.6 . . ?
C7 C12 C11 120.9(3) . . ?
C11 C12 H12 119.6 . . ?
C14 C19 N2 114.9(2) . . ?
C18 C19 N2 123.4(3) . . ?
C18 C19 C14 121.6(3) . . ?
C40 C45 H45 116.8 . . ?
C40 C45 C46 101.1(2) . . ?
C44 C45 C40 101.9(2) . . ?
C44 C45 H45 116.8 . . ?
C44 C45 C46 100.8(3) . . ?
C46 C45 H45 116.8 . . ?
C19 C18 H18 119.7 . . ?
C19 C18 C17 120.7(3) . . ?
C17 C18 H18 119.7 . . ?
C34 C39 H39 119.4 . . ?
C38 C39 C34 121.2(3) . . ?
C38 C39 H39 119.4 . . ?
C47 C48 C49 120.0(3) . . ?
C47 C48 H48 120.0 . . ?
C49 C48 H48 120.0 . . ?
C6 C1 P1 118.2(3) . . ?
C6 C1 C2 117.6(3) . . ?
C2 C1 P1 124.1(2) . . ?
C34 C35 H35 119.4 . . ?
C34 C35 C36 121.2(3) . . ?
C36 C35 H35 119.4 . . ?
C21 C22 H22 119.7 . . ?
C21 C22 C23 120.6(3) . . ?
C23 C22 H22 119.7 . . ?
C28 C33 H33 119.1 . . ?
C32 C33 C28 121.7(3) . . ?
C32 C33 H33 119.2 . . ?
C28 C29 H29 119.3 . . ?
C28 C29 C30 121.4(3) . . ?
C30 C29 H29 119.3 . . ?
Rh1 C44 H44 123.5 . . ?
C45 C44 Rh1 92.9(2) . . ?
C45 C44 H44 123.5 . . ?
C43 C44 Rh1 73.25(19) . . ?
C43 C44 C45 106.4(3) . . ?
C43 C44 H44 123.5 . . ?
C22 C23 H23 120.7 . . ?
C24 C23 C22 118.7(3) . . ?
C24 C23 H23 120.7 . . ?
C7 C8 H8 119.7 . . ?
C9 C8 C7 120.5(3) . . ?
C9 C8 H8 119.7 . . ?
C39 C38 H38 120.0 . . ?
C37 C38 C39 120.0(3) . . ?
C37 C38 H38 120.0 . . ?
C14 C15 H15 119.6 . . ?
C16 C15 C14 120.9(3) . . ?
C16 C15 H15 119.6 . . ?
N2 C20 H20A 109.5 . . ?
N2 C20 H20B 109.5 . . ?
N2 C20 H20C 109.5 . . ?
H20A C20 H20B 109.5 . . ?
H20A C20 H20C 109.5 . . ?
H20B C20 H20C 109.5 . . ?
C15 C16 H16 119.4 . . ?
C17 C16 C15 121.3(3) . . ?
C17 C16 H16 119.4 . . ?
C26 C25 H25 119.6 . . ?
C24 C25 C26 120.7(3) . . ?
C24 C25 H25 119.6 . . ?
C41 C42 H42 116.8 . . ?
C43 C42 C41 102.3(2) . . ?
C43 C42 H42 116.8 . . ?
C43 C42 C46 100.4(3) . . ?
C46 C42 C41 101.0(3) . . ?
C46 C42 H42 116.8 . . ?
Rh1 C43 H43 123.2 . . ?
C44 C43 Rh1 74.7(2) . . ?
C44 C43 C42 107.1(3) . . ?
C44 C43 H43 123.2 . . ?
C42 C43 Rh1 92.5(2) . . ?
C42 C43 H43 123.2 . . ?
C23 C24 C25 121.5(3) . . ?
C23 C24 H24 119.2 . . ?
C25 C24 H24 119.2 . . ?
C38 C37 H37 120.1 . . ?
C36 C37 C38 119.8(3) . . ?
C36 C37 H37 120.1 . . ?
C12 C11 H11 120.1 . . ?
C10 C11 C12 119.7(3) . . ?
C10 C11 H11 120.1 . . ?
C33 C32 H32 120.0 . . ?
C33 C32 C31 120.0(3) . . ?
C31 C32 H32 120.0 . . ?
C1 C6 H6 119.6 . . ?
C5 C6 C1 120.9(3) . . ?
C5 C6 H6 119.6 . . ?
N009 C52 H52A 109.5 . . ?
N009 C52 H52B 109.5 . . ?
N009 C52 H52C 109.5 . . ?
H52A C52 H52B 109.5 . . ?
H52A C52 H52C 109.5 . . ?
H52B C52 H52C 109.5 . . ?
C35 C36 H36 120.0 . . ?
C37 C36 C35 120.1(3) . . ?
C37 C36 H36 120.0 . . ?
C29 C30 H30 119.7 . . ?
C31 C30 C29 120.6(3) . . ?
C31 C30 H30 119.7 . . ?
C11 C10 H10 120.0 . . ?
C9 C10 C11 120.1(3) . . ?
C9 C10 H10 120.0 . . ?
C1 C2 H2 119.3 . . ?
C3 C2 C1 121.4(3) . . ?
C3 C2 H2 119.3 . . ?
C45 C46 H46A 113.1 . . ?
C45 C46 H46B 113.1 . . ?
C42 C46 C45 93.2(2) . . ?
C42 C46 H46A 113.1 . . ?
C42 C46 H46B 113.1 . . ?
H46A C46 H46B 110.5 . . ?
C32 C31 H31 120.4 . . ?
C30 C31 C32 119.2(3) . . ?
C30 C31 H31 120.4 . . ?
C18 C17 H17 120.7 . . ?
C16 C17 C18 118.7(3) . . ?
C16 C17 H17 120.7 . . ?
N009 C53 H53A 109.5 . . ?
N009 C53 H53B 109.5 . . ?
N009 C53 H53C 109.5 . . ?
H53A C53 H53B 109.5 . . ?
H53A C53 H53C 109.5 . . ?
H53B C53 H53C 109.5 . . ?
C2 C3 H3 120.0 . . ?
C4 C3 C2 120.1(4) . . ?
C4 C3 H3 120.0 . . ?
C8 C9 H9 119.9 . . ?
C10 C9 C8 120.1(3) . . ?
C10 C9 H9 119.9 . . ?
C6 C5 H5 119.8 . . ?
C4 C5 C6 120.4(3) . . ?
C4 C5 H5 119.8 . . ?
C3 C4 C5 119.5(3) . . ?
C3 C4 H4 120.2 . . ?
C5 C4 H4 120.2 . . ?

loop_
_geom_bond_atom_site_label_1
_geom_bond_atom_site_label_2
_geom_bond_distance
_geom_bond_site_symmetry_2
_geom_bond_publ_flag
Rh1 P2 2.255(5) . ?
Rh1 P1 2.247(4) . ?
Rh1 Al1 2.487(4) . ?
Rh1 C40 2.188(6) . ?
Rh1 C41 2.185(4) . ?
Rh1 C44 2.460(4) . ?
Rh1 C43 2.442(4) . ?
P2 C27 1.860(4) . ?
P2 C34 1.846(5) . ?
P2 C28 1.846(4) . ?
P1 C13 1.839(3) . ?
P1 C7 1.849(4) . ?
P1 C1 1.850(5) . ?
Al1 N4 1.991(5) . ?
Al1 N1 1.893(4) . ?
Al1 N2 2.428(4) . ?
Al1 N3 1.887(4) . ?
N4 C51 1.347(4) . ?
N4 C47 1.357(4) . ?
N1 C13 1.454(4) . ?
N1 C14 1.387(4) . ?
N2 C21 1.444(4) . ?
N2 C19 1.460(4) . ?
N2 C20 1.474(4) . ?
N3 C27 1.449(4) . ?
N3 C26 1.387(4) . ?
N009 C49 1.352(5) . ?
N009 C52 1.459(5) . ?
N009 C53 1.457(5) . ?
C27 H27A 0.9900 . ?
C27 H27B 0.9900 . ?
C51 H51 0.9500 . ?
C51 C50 1.378(5) . ?
C40 H40 1.0000 . ?
C40 C41 1.425(5) . ?
C40 C45 1.542(4) . ?
C34 C39 1.400(5) . ?
C34 C35 1.390(4) . ?
C13 H13A 0.9900 . ?
C13 H13B 0.9900 . ?
C7 C12 1.389(4) . ?
C7 C8 1.397(5) . ?
C28 C33 1.399(4) . ?
C28 C29 1.385(4) . ?
C47 H47 0.9500 . ?
C47 C48 1.373(5) . ?
C49 C50 1.403(5) . ?
C49 C48 1.405(4) . ?
C26 C21 1.416(4) . ?
C26 C25 1.399(4) . ?
C21 C22 1.384(4) . ?
C41 H41 1.0000 . ?
C41 C42 1.552(5) . ?
C50 H50 0.9500 . ?
C14 C19 1.407(4) . ?
C14 C15 1.405(4) . ?
C12 H12 0.9500 . ?
C12 C11 1.390(4) . ?
C19 C18 1.376(4) . ?
C45 H45 1.0000 . ?
C45 C44 1.528(5) . ?
C45 C46 1.544(5) . ?
C18 H18 0.9500 . ?
C18 C17 1.394(4) . ?
C39 H39 0.9500 . ?
C39 C38 1.386(5) . ?
C48 H48 0.9500 . ?
C1 C6 1.391(5) . ?
C1 C2 1.396(5) . ?
C35 H35 0.9500 . ?
C35 C36 1.391(5) . ?
C22 H22 0.9500 . ?
C22 C23 1.398(5) . ?
C33 H33 0.9500 . ?
C33 C32 1.378(5) . ?
C29 H29 0.9500 . ?
C29 C30 1.388(5) . ?
C44 H44 1.0000 . ?
C44 C43 1.354(5) . ?
C23 H23 0.9500 . ?
C23 C24 1.377(5) . ?
C8 H8 0.9500 . ?
C8 C9 1.388(4) . ?
C38 H38 0.9500 . ?
C38 C37 1.386(5) . ?
C15 H15 0.9500 . ?
C15 C16 1.390(4) . ?
C20 H20A 0.9800 . ?
C20 H20B 0.9800 . ?
C20 H20C 0.9800 . ?
C16 H16 0.9500 . ?
C16 C17 1.374(4) . ?
C25 H25 0.9500 . ?
C25 C24 1.393(4) . ?
C42 H42 1.0000 . ?
C42 C43 1.533(5) . ?
C42 C46 1.533(5) . ?
C43 H43 1.0000 . ?
C24 H24 0.9500 . ?
C37 H37 0.9500 . ?
C37 C36 1.381(5) . ?
C11 H11 0.9500 . ?
C11 C10 1.387(5) . ?
C32 H32 0.9500 . ?
C32 C31 1.386(5) . ?
C6 H6 0.9500 . ?
C6 C5 1.391(5) . ?
C52 H52A 0.9800 . ?
C52 H52B 0.9800 . ?
C52 H52C 0.9800 . ?
C36 H36 0.9500 . ?
C30 H30 0.9500 . ?
C30 C31 1.370(5) . ?
C10 H10 0.9500 . ?
C10 C9 1.380(5) . ?
C2 H2 0.9500 . ?
C2 C3 1.392(5) . ?
C46 H46A 0.9900 . ?
C46 H46B 0.9900 . ?
C31 H31 0.9500 . ?
C17 H17 0.9500 . ?
C53 H53A 0.9800 . ?
C53 H53B 0.9800 . ?
C53 H53C 0.9800 . ?
C3 H3 0.9500 . ?
C3 C4 1.371(5) . ?
C9 H9 0.9500 . ?
C5 H5 0.9500 . ?
C5 C4 1.386(5) . ?
C4 H4 0.9500 . ?

loop_
_geom_torsion_atom_site_label_1
_geom_torsion_atom_site_label_2
_geom_torsion_atom_site_label_3
_geom_torsion_atom_site_label_4
_geom_torsion
_geom_torsion_site_symmetry_1
_geom_torsion_site_symmetry_2
_geom_torsion_site_symmetry_3
_geom_torsion_site_symmetry_4
_geom_torsion_publ_flag
Rh1 P2 C27 N3 -41.0(2) . . . . ?
Rh1 P2 C34 C39 -179.81(18) . . . . ?
Rh1 P2 C34 C35 -4.3(3) . . . . ?
Rh1 P2 C28 C33 93.2(3) . . . . ?
Rh1 P2 C28 C29 -79.9(3) . . . . ?
Rh1 P1 C13 N1 -43.5(2) . . . . ?
Rh1 P1 C7 C12 -13.2(3) . . . . ?
Rh1 P1 C7 C8 167.23(19) . . . . ?
Rh1 P1 C1 C6 -57.9(3) . . . . ?
Rh1 P1 C1 C2 118.0(3) . . . . ?
Rh1 Al1 N1 C13 -0.8(2) . . . . ?
Rh1 Al1 N1 C14 -147.20(19) . . . . ?
Rh1 Al1 N3 C27 3.9(2) . . . . ?
Rh1 Al1 N3 C26 -154.14(19) . . . . ?
Rh1 C40 C41 C42 -98.4(2) . . . . ?
Rh1 C40 C45 C44 3.8(2) . . . . ?
Rh1 C40 C45 C46 107.5(2) . . . . ?
Rh1 C41 C42 C43 -5.9(2) . . . . ?
Rh1 C41 C42 C46 -109.3(3) . . . . ?
Rh1 C44 C43 C42 87.9(2) . . . . ?
P2 C34 C39 C38 177.4(2) . . . . ?
P2 C34 C35 C36 -178.3(2) . . . . ?
P2 C28 C33 C32 -173.0(2) . . . . ?
P2 C28 C29 C30 172.6(3) . . . . ?
P1 C7 C12 C11 -179.5(2) . . . . ?
P1 C7 C8 C9 179.5(2) . . . . ?
P1 C1 C6 C5 175.5(3) . . . . ?
P1 C1 C2 C3 -175.0(2) . . . . ?
Al1 N4 C51 C50 -172.0(2) . . . . ?
Al1 N4 C47 C48 171.8(2) . . . . ?
Al1 N1 C13 P1 25.4(2) . . . . ?
Al1 N1 C14 C19 -28.2(3) . . . . ?
Al1 N1 C14 C15 151.4(2) . . . . ?
Al1 N2 C21 C26 20.2(3) . . . . ?
Al1 N2 C21 C22 -158.5(2) . . . . ?
Al1 N2 C19 C14 26.5(3) . . . . ?
Al1 N2 C19 C18 -157.0(2) . . . . ?
Al1 N3 C27 P2 21.2(3) . . . . ?
Al1 N3 C26 C21 -23.1(3) . . . . ?
Al1 N3 C26 C25 153.8(2) . . . . ?
N4 Al1 N1 C13 -110.7(2) . . . . ?
N4 Al1 N1 C14 102.9(2) . . . . ?
N4 Al1 N3 C27 110.0(2) . . . . ?
N4 Al1 N3 C26 -48.0(2) . . . . ?
N4 C51 C50 C49 0.1(4) . . . . ?
N4 C47 C48 C49 0.2(4) . . . . ?
N1 Al1 N3 C27 -111.9(2) . . . . ?
N1 Al1 N3 C26 90.1(2) . . . . ?
N1 C14 C19 N2 -5.9(4) . . . . ?
N1 C14 C19 C18 177.5(3) . . . . ?
N1 C14 C15 C16 -178.4(3) . . . . ?
N2 Al1 N1 C13 178.8(2) . . . . ?
N2 Al1 N1 C14 32.4(2) . . . . ?
N2 Al1 N3 C27 -176.1(2) . . . . ?
N2 Al1 N3 C26 25.9(2) . . . . ?
N2 C21 C22 C23 -179.6(2) . . . . ?
N2 C19 C18 C17 -175.0(3) . . . . ?
N3 Al1 N1 C13 115.0(2) . . . . ?
N3 Al1 N1 C14 -31.4(2) . . . . ?
N3 C26 C21 N2 -3.9(3) . . . . ?
N3 C26 C21 C22 174.9(2) . . . . ?
N3 C26 C25 C24 -175.7(3) . . . . ?
N009 C49 C50 C51 178.4(3) . . . . ?
N009 C49 C48 C47 -178.5(3) . . . . ?
C27 P2 C34 C39 51.8(3) . . . . ?
C27 P2 C34 C35 -132.7(2) . . . . ?
C27 P2 C28 C33 -145.7(2) . . . . ?
C27 P2 C28 C29 41.2(3) . . . . ?
C27 N3 C26 C21 178.2(2) . . . . ?
C27 N3 C26 C25 -4.8(4) . . . . ?
C51 N4 C47 C48 -1.2(4) . . . . ?
C40 C41 C42 C43 67.5(3) . . . . ?
C40 C41 C42 C46 -35.8(3) . . . . ?
C40 C45 C44 Rh1 -3.3(2) . . . . ?
C40 C45 C44 C43 70.1(3) . . . . ?
C40 C45 C46 C42 -53.1(3) . . . . ?
C34 P2 C27 N3 95.4(2) . . . . ?
C34 P2 C28 C33 -42.6(3) . . . . ?
C34 P2 C28 C29 144.4(3) . . . . ?
C34 C39 C38 C37 0.2(4) . . . . ?
C34 C35 C36 C37 1.2(5) . . . . ?
C13 P1 C7 C12 112.1(3) . . . . ?
C13 P1 C7 C8 -67.5(3) . . . . ?
C13 P1 C1 C6 177.6(2) . . . . ?
C13 P1 C1 C2 -6.5(3) . . . . ?
C13 N1 C14 C19 -175.9(2) . . . . ?
C13 N1 C14 C15 3.8(4) . . . . ?
C7 P1 C13 N1 -173.32(19) . . . . ?
C7 P1 C1 C6 74.9(3) . . . . ?
C7 P1 C1 C2 -109.2(3) . . . . ?
C7 C12 C11 C10 -0.7(4) . . . . ?
C7 C8 C9 C10 0.6(4) . . . . ?
C28 P2 C27 N3 -164.67(19) . . . . ?
C28 P2 C34 C39 -50.2(3) . . . . ?
C28 P2 C34 C35 125.3(2) . . . . ?
C28 C33 C32 C31 0.1(5) . . . . ?
C28 C29 C30 C31 0.1(5) . . . . ?
C47 N4 C51 C50 1.0(4) . . . . ?
C26 N3 C27 P2 -179.52(18) . . . . ?
C26 C21 C22 C23 1.8(4) . . . . ?
C26 C25 C24 C23 0.4(4) . . . . ?
C21 N2 C19 C14 135.5(2) . . . . ?
C21 N2 C19 C18 -48.0(4) . . . . ?
C21 C26 C25 C24 1.3(4) . . . . ?
C21 C22 C23 C24 -0.1(4) . . . . ?
C41 C40 C45 C44 -69.8(3) . . . . ?
C41 C40 C45 C46 33.8(3) . . . . ?
C41 C42 C43 Rh1 5.2(2) . . . . ?
C41 C42 C43 C44 -69.6(3) . . . . ?
C41 C42 C46 C45 53.7(3) . . . . ?
C50 C49 C48 C47 0.9(4) . . . . ?
C14 N1 C13 P1 172.66(19) . . . . ?
C14 C19 C18 C17 1.2(4) . . . . ?
C14 C15 C16 C17 0.6(5) . . . . ?
C12 C7 C8 C9 0.0(4) . . . . ?
C12 C11 C10 C9 1.3(4) . . . . ?
C19 N2 C21 C26 -86.5(3) . . . . ?
C19 N2 C21 C22 94.7(3) . . . . ?
C19 C14 C15 C16 1.3(4) . . . . ?
C19 C18 C17 C16 0.8(5) . . . . ?
C45 C40 C41 Rh1 99.42(19) . . . . ?
C45 C40 C41 C42 1.0(3) . . . . ?
C45 C44 C43 Rh1 -88.0(2) . . . . ?
C45 C44 C43 C42 -0.1(3) . . . . ?
C39 C34 C35 C36 -2.5(4) . . . . ?
C39 C38 C37 C36 -1.6(4) . . . . ?
C48 C49 C50 C51 -1.1(4) . . . . ?
C1 P1 C13 N1 84.7(2) . . . . ?
C1 P1 C7 C12 -145.2(2) . . . . ?
C1 P1 C7 C8 35.3(3) . . . . ?
C1 C6 C5 C4 -0.5(5) . . . . ?
C1 C2 C3 C4 0.2(5) . . . . ?
C35 C34 C39 C38 1.9(4) . . . . ?
C22 C23 C24 C25 -1.0(4) . . . . ?
C33 C28 C29 C30 -0.6(5) . . . . ?
C33 C32 C31 C30 -0.7(5) . . . . ?
C29 C28 C33 C32 0.5(4) . . . . ?
C29 C30 C31 C32 0.6(5) . . . . ?
C44 C45 C46 C42 51.5(3) . . . . ?
C8 C7 C12 C11 0.1(4) . . . . ?
C38 C37 C36 C35 1.0(5) . . . . ?
C15 C14 C19 N2 174.4(2) . . . . ?
C15 C14 C19 C18 -2.2(4) . . . . ?
C15 C16 C17 C18 -1.6(5) . . . . ?
C20 N2 C21 C26 147.8(2) . . . . ?
C20 N2 C21 C22 -30.9(4) . . . . ?
C20 N2 C19 C14 -96.0(3) . . . . ?
C20 N2 C19 C18 80.4(3) . . . . ?
C25 C26 C21 N2 178.9(2) . . . . ?
C25 C26 C21 C22 -2.4(4) . . . . ?
C43 C42 C46 C45 -51.2(3) . . . . ?
C11 C10 C9 C8 -1.2(4) . . . . ?
C6 C1 C2 C3 0.9(5) . . . . ?
C6 C5 C4 C3 1.7(5) . . . . ?
C52 N009 C49 C50 -179.7(3) . . . . ?
C52 N009 C49 C48 -0.2(4) . . . . ?
C2 C1 C6 C5 -0.7(5) . . . . ?
C2 C3 C4 C5 -1.5(5) . . . . ?
C46 C45 C44 Rh1 -107.2(2) . . . . ?
C46 C45 C44 C43 -33.9(3) . . . . ?
C46 C42 C43 Rh1 109.0(2) . . . . ?
C46 C42 C43 C44 34.3(3) . . . . ?
C53 N009 C49 C50 -5.7(4) . . . . ?
C53 N009 C49 C48 173.8(3) . . . . ?

loop_
_smtbx_masks_void_nr
_smtbx_masks_void_average_x
_smtbx_masks_void_average_y
_smtbx_masks_void_average_z
_smtbx_masks_void_volume
_smtbx_masks_void_count_electrons
_smtbx_masks_void_content
1 0.000 0.500 0.500 297.4 48.7 ?
2 0.500 0.000 0.000 61.9 0.0 ?
